data_9000021
loop_
_publ_author_name
'Hendricks, S. B.'
'Jefferson, M. E.'

_publ_section_title
;
 Polymorphism of the micas with optical measurements
 Note: Biotite group
;
_journal_name_full 'American Mineralogist'
_journal_page_first 729
_journal_page_last 771
_journal_volume 24
_journal_year 1939
_chemical_formula_sum 'Al F H K Mg3 O11 Si3'
_chemical_name_mineral Phlogopite
_space_group_IT_number 8
_symmetry_space_group_name_Hall 'C -2y'
_symmetry_space_group_name_H-M 'C 1 m 1'
_cell_angle_alpha 90
_cell_angle_beta 100.03
_cell_angle_gamma 90
_cell_formula_units_Z 2
_cell_length_a 5.32
_cell_length_b 9.21
_cell_length_c 10.16
_cell_volume 490.203
_database_code_amcsd 0000024
_exptl_crystal_density_diffrn 2.840
_cod_original_formula_sum 'K Mg3 (Si3 Al) O11 (F H)'
_cod_database_code 9000021

loop_
_space_group_symop_operation_xyz
x,y,z
1/2+x,1/2+y,z
x,-y,z
1/2+x,1/2-y,z

loop_
_atom_site_label
_atom_site_fract_x
_atom_site_fract_y
_atom_site_fract_z
_atom_site_occupancy
_atom_site_type_symbol
_atom_site_attached_hydrogens
K 0.45000 0.50000 0.84000 1.00000 K 0
Mg1 0.44000 0.33000 0.34000 1.00000 Mg 0
Mg2 0.44000 0.00000 0.34000 1.00000 Mg 0
Si1 0.02000 0.33000 0.06000 0.75000 Si 0
Si2 0.37000 0.17000 0.62000 0.75000 Si 0
Al1 0.02000 0.33000 0.06000 0.25000 Al 0
Al2 0.37000 0.17000 0.62000 0.25000 Al 0
O1 0.25000 0.25000 0.00000 1.00000 O 0
O2 0.08000 0.33000 0.22000 1.00000 O 0
O3 0.32000 0.17000 0.46000 1.00000 O 0
O4 0.14000 0.25000 0.68000 1.00000 O 0
O5 0.00000 0.50000 0.00000 1.00000 O 0
O6 0.39000 0.00000 0.68000 1.00000 O 0
O-H1 0.08000 0.00000 0.22000 0.50000 O 1
O-H2 0.32000 0.50000 0.46000 0.50000 O 1
F1 0.08000 0.00000 0.22000 0.50000 F 0
F2 0.32000 0.50000 0.46000 0.50000 F 0

loop_
_cod_changelog_entry_id
_cod_changelog_entry_author
_cod_changelog_entry_date
_cod_changelog_entry_text
1
;cod-tools version 3.8.0
Id: cif_guess_AMCSD_atom_types 9574 2023-05-10 09:00:05Z saulius
;
2023-05-10T18:45:37+03:00
;Derived atom types and hydrogen counts
from atom names that follow the AMCSD naming convention
(Wat == water, O-H == hydroxyl).
;

loop_
_cod_related_entry_id
_cod_related_entry_database
_cod_related_entry_code
1 AMCSD 0000024
